data_4509521
loop_
_publ_author_name
'Chung, Haemi'
'Barron, Paul M.'
'Novotny, Richard W.'
'Son, Hyun-Tak'
'Hu, Chunhua'
'Choe, Wonyoung'

_publ_section_title
;
 Structural Variation in Porphyrin Pillared Homologous Series: Influence
 of Distinct Coordination Centers for Pillars on Framework Topology
;
_journal_issue 7
_journal_name_full 'Crystal Growth &amp; Design'
_journal_page_first 3327
_journal_paper_doi 10.1021/cg900220g
_journal_volume 9
_journal_year 2009
_chemical_formula_moiety 'C66 H36 N13 O8 Zn3'
_chemical_formula_sum 'C66 H36 N13 O8 Zn3'
_chemical_formula_weight 1335.19
_chemical_name_systematic
; 
 ? 
;
_space_group_IT_number 139
_symmetry_cell_setting tetragonal
_symmetry_space_group_name_Hall '-I 4 2'
_symmetry_space_group_name_H-M 'I 4/m m m'
_atom_sites_solution_hydrogens geom
_atom_sites_solution_primary direct
_atom_sites_solution_secondary difmap
_audit_creation_method SHELXL-97
_cell_angle_alpha 90.00
_cell_angle_beta 90.00
_cell_angle_gamma 90.00
_cell_formula_units_Z 4
_cell_length_a 16.6790(4)
_cell_length_b 16.6790(4)
_cell_length_c 71.0521(18)
_cell_measurement_reflns_used 9909
_cell_measurement_temperature 296(2)
_cell_measurement_theta_max 22.30
_cell_measurement_theta_min 2.29
_cell_volume 19765.9(8)
_computing_cell_refinement 'Bruker SAINT'
_computing_data_collection 'Bruker APEX2'
_computing_data_reduction 'Bruker SAINT'
_computing_molecular_graphics 'Bruker SHELXTL'
_computing_publication_material 'Bruker SHELXTL'
_computing_structure_refinement 'SHELXL-97 (Sheldrick, 2008)'
_computing_structure_solution 'SHELXS-97 (Sheldrick, 2008)'
_diffrn_ambient_temperature 296(2)
_diffrn_measured_fraction_theta_full 0.998
_diffrn_measured_fraction_theta_max 0.998
_diffrn_measurement_device_type 'Bruker APEX-II CCD'
_diffrn_measurement_method '\f and \w scans'
_diffrn_radiation_monochromator graphite
_diffrn_radiation_source 'fine-focus sealed tube'
_diffrn_radiation_type MoK\a
_diffrn_radiation_wavelength 0.71073
_diffrn_reflns_av_R_equivalents 0.0604
_diffrn_reflns_av_sigmaI/netI 0.0280
_diffrn_reflns_limit_h_max 19
_diffrn_reflns_limit_h_min -19
_diffrn_reflns_limit_k_max 19
_diffrn_reflns_limit_k_min -19
_diffrn_reflns_limit_l_max 84
_diffrn_reflns_limit_l_min -72
_diffrn_reflns_number 85541
_diffrn_reflns_theta_full 25.20
_diffrn_reflns_theta_max 25.20
_diffrn_reflns_theta_min 1.15
_exptl_absorpt_coefficient_mu 0.382
_exptl_absorpt_correction_T_max 0.9556
_exptl_absorpt_correction_T_min 0.8203
_exptl_absorpt_correction_type multi-scan
_exptl_absorpt_process_details SADABS
_exptl_crystal_colour red
_exptl_crystal_density_diffrn 0.449
_exptl_crystal_density_method 'not measured'
_exptl_crystal_description plate
_exptl_crystal_F_000 2708
_exptl_crystal_size_max 0.54
_exptl_crystal_size_mid 0.42
_exptl_crystal_size_min 0.12
_platon_squeeze_details
;
Disordered, independent solvent molecules were eliminated from the refinement 
using SQUEEZE/PLATON [Spek, A.L. (2003), J. Appl. Cryst. 36, 7-13].

R factors before data are squeezed:
_refine_ls_R_factor_all           0.2738 
_refine_ls_R_factor_gt            0.2233 
_refine_ls_wR_factor_ref          0.6386 
_refine_ls_wR_factor_gt           0.6188 

;
_refine_diff_density_max 1.011
_refine_diff_density_min -1.137
_refine_diff_density_rms 0.056
_refine_ls_extinction_method none
_refine_ls_goodness_of_fit_ref 1.077
_refine_ls_hydrogen_treatment constr
_refine_ls_matrix_type full
_refine_ls_number_parameters 134
_refine_ls_number_reflns 5061
_refine_ls_number_restraints 47
_refine_ls_restrained_S_all 1.094
_refine_ls_R_factor_all 0.0980
_refine_ls_R_factor_gt 0.0704
_refine_ls_shift/su_max 0.000
_refine_ls_shift/su_mean 0.000
_refine_ls_structure_factor_coef Fsqd
_refine_ls_weighting_details 'calc w=1/[\s^2^(Fo^2^)+(0.1468P)^2^+0.0000P] where P=(Fo^2^+2Fc^2^)/3'
_refine_ls_weighting_scheme calc
_refine_ls_wR_factor_gt 0.2208
_refine_ls_wR_factor_ref 0.2369
_reflns_number_gt 3216
_reflns_number_total 5061
_reflns_threshold_expression >2sigma(I)
_cod_data_source_file cg900220gsup5.cif
_cod_data_source_block 09wyc7hsq
_cod_original_sg_symbol_H-M 'I 4/mmm'
_cod_database_code 4509521

loop_
_symmetry_equiv_pos_as_xyz
'x, y, z'
'-x, -y, z'
'-y, x, z'
'y, -x, z'
'-x, y, -z'
'x, -y, -z'
'y, x, -z'
'-y, -x, -z'
'x+1/2, y+1/2, z+1/2'
'-x+1/2, -y+1/2, z+1/2'
'-y+1/2, x+1/2, z+1/2'
'y+1/2, -x+1/2, z+1/2'
'-x+1/2, y+1/2, -z+1/2'
'x+1/2, -y+1/2, -z+1/2'
'y+1/2, x+1/2, -z+1/2'
'-y+1/2, -x+1/2, -z+1/2'
'-x, -y, -z'
'x, y, -z'
'y, -x, -z'
'-y, x, -z'
'x, -y, z'
'-x, y, z'
'-y, -x, z'
'y, x, z'
'-x+1/2, -y+1/2, -z+1/2'
'x+1/2, y+1/2, -z+1/2'
'y+1/2, -x+1/2, -z+1/2'
'-y+1/2, x+1/2, -z+1/2'
'x+1/2, -y+1/2, z+1/2'
'-x+1/2, y+1/2, z+1/2'
'-y+1/2, -x+1/2, z+1/2'
'y+1/2, x+1/2, z+1/2'

loop_
_atom_site_label
_atom_site_type_symbol
_atom_site_fract_x
_atom_site_fract_y
_atom_site_fract_z
_atom_site_U_iso_or_equiv
_atom_site_adp_type
_atom_site_occupancy
_atom_site_symmetry_multiplicity
_atom_site_calc_flag
_atom_site_refinement_flags
Zn1 Zn 0.0000 0.0000 0.133129(15) 0.0688(4) Uani 1 8 d SU
Zn2 Zn 0.5000 0.5000 0.149085(12) 0.0533(3) Uani 1 8 d S
Zn3 Zn 0.5000 0.5000 0.107553(13) 0.0645(3) Uani 1 8 d SU
O1 O 0.41432(11) 0.41432(11) 0.14430(5) 0.0879(9) Uani 1 2 d SU
O2 O 0.41478(12) 0.41478(12) 0.11276(5) 0.0832(9) Uani 1 2 d SU
N1 N 0.0000 0.12183(18) 0.12900(4) 0.0670(9) Uani 1 2 d S
C1 C 0.06570(17) 0.17220(17) 0.12890(4) 0.0686(8) Uani 1 1 d .
C2 C 0.04040(19) 0.25225(19) 0.12807(4) 0.0854(10) Uani 1 1 d U
H2 H 0.0734 0.2972 0.1276 0.102 Uiso 1 1 calc R
C3 C 0.14587(16) 0.14587(16) 0.12888(6) 0.0706(12) Uani 1 2 d S
C4 C 0.20950(17) 0.20950(17) 0.12858(7) 0.0741(13) Uani 1 2 d S
C5 C 0.2386(2) 0.2386(2) 0.11207(7) 0.1020(18) Uani 1 2 d S
H5 H 0.2190 0.2190 0.1007 0.122 Uiso 1 2 calc SR
C6 C 0.2995(2) 0.2995(2) 0.11206(8) 0.108(2) Uani 1 2 d S
H6 H 0.3193 0.3193 0.1008 0.130 Uiso 1 2 calc SR
C7 C 0.32733(18) 0.32733(18) 0.12838(7) 0.0711(12) Uani 1 2 d S
C8 C 0.29768(19) 0.29768(19) 0.14503(8) 0.1046(17) Uani 1 2 d S
H8 H 0.3177 0.3177 0.1563 0.125 Uiso 1 2 calc SR
C9 C 0.2398(2) 0.2398(2) 0.14559(8) 0.115(2) Uani 1 2 d S
H9 H 0.2207 0.2207 0.1570 0.137 Uiso 1 2 calc SR
C10 C 0.39089(18) 0.39089(18) 0.12829(7) 0.0682(10) Uani 1 2 d SU
N2 N 0.0000 0.0000 0.16465(11) 0.110(3) Uiso 1 8 d SDU
C11 C -0.0276(11) 0.0626(7) 0.17427(13) 0.179(3) Uiso 0.25 1 d PD
H11 H -0.0491 0.1058 0.1677 0.215 Uiso 0.25 1 calc PR
C12 C -0.0253(11) 0.0657(7) 0.19382(15) 0.179(3) Uiso 0.25 1 d PD
H12 H -0.0410 0.1124 0.1999 0.215 Uiso 0.25 1 calc PR
C13 C 0.0000 0.0000 0.20444(11) 0.179(3) Uiso 1 8 d SD
C14 C 0.0000 0.0000 0.22527(11) 0.179(3) Uiso 1 8 d SD
N3 N -0.0281(11) 0.0661(6) 0.23374(12) 0.179(3) Uiso 0.25 1 d PD
N4 N -0.0221(11) 0.0675(5) 0.25252(12) 0.179(3) Uiso 0.25 1 d PD
C15 C 0.0000 0.0000 0.26090(11) 0.179(3) Uiso 1 8 d SD
C16 C 0.0000 0.0000 0.28174(12) 0.179(3) Uiso 1 8 d SD
C17 C -0.0275(12) 0.0645(8) 0.29182(19) 0.179(3) Uiso 0.25 1 d PD
H17 H -0.0502 0.1078 0.2855 0.215 Uiso 0.25 1 calc PR
C18 C -0.0218(14) 0.0659(8) 0.31143(19) 0.179(3) Uiso 0.25 1 d PD
H18 H -0.0331 0.1131 0.3179 0.215 Uiso 0.25 1 calc PR
N5 N 0.0000 0.0000 0.32118(11) 0.105(3) Uiso 1 8 d SD
N6 N 0.5000 0.5000 0.07872(12) 0.135 Uiso 1 8 d SDU
C19 C 0.534(2) 0.4414(17) 0.0685(2) 0.257(6) Uiso 0.25 1 d PD
H19 H 0.5596 0.4001 0.0750 0.308 Uiso 0.25 1 calc PR
C20 C 0.535(2) 0.4378(14) 0.0489(2) 0.257(6) Uiso 0.25 1 d PD
H20 H 0.5591 0.3949 0.0426 0.308 Uiso 0.25 1 calc PR
C21 C 0.5000 0.5000 0.03898(10) 0.257(6) Uiso 1 8 d SD
C22 C 0.5000 0.5000 0.01800(4) 0.257(6) Uiso 1 8 d SD
N7 N 0.5289(16) 0.4348(8) 0.00943(5) 0.257(6) Uiso 0.25 1 d PD

loop_
_atom_site_aniso_label
_atom_site_aniso_U_11
_atom_site_aniso_U_22
_atom_site_aniso_U_33
_atom_site_aniso_U_23
_atom_site_aniso_U_13
_atom_site_aniso_U_12
Zn1 0.0478(4) 0.0478(4) 0.1107(8) 0.000 0.000 0.000
Zn2 0.0387(3) 0.0387(3) 0.0826(7) 0.000 0.000 0.000
Zn3 0.0567(4) 0.0567(4) 0.0802(7) 0.000 0.000 0.000
O1 0.0741(13) 0.0741(13) 0.1156(19) -0.0063(10) -0.0063(10) -0.0290(16)
O2 0.0698(13) 0.0698(13) 0.1099(19) 0.0026(10) 0.0026(10) -0.0263(16)
N1 0.0427(18) 0.0363(17) 0.122(3) -0.0072(15) 0.000 0.000
C1 0.0466(16) 0.0432(16) 0.116(2) 0.0050(14) 0.0020(14) -0.0058(12)
C2 0.0666(19) 0.0532(18) 0.136(3) -0.0009(16) 0.0085(15) -0.0082(15)
C3 0.0474(14) 0.0474(14) 0.117(4) -0.0045(14) -0.0045(14) -0.0090(18)
C4 0.0488(15) 0.0488(15) 0.125(4) 0.0085(16) 0.0085(16) -0.0117(19)
C5 0.099(3) 0.099(3) 0.107(4) -0.0086(18) -0.0086(18) -0.056(3)
C6 0.118(3) 0.118(3) 0.089(3) 0.0126(19) 0.0126(19) -0.060(4)
C7 0.0506(15) 0.0506(15) 0.112(4) 0.0122(17) 0.0122(17) -0.0029(19)
C8 0.100(3) 0.100(3) 0.115(4) 0.0089(19) 0.0089(19) -0.052(3)
C9 0.115(3) 0.115(3) 0.114(4) -0.007(2) -0.007(2) -0.063(4)
C10 0.0472(14) 0.0472(14) 0.110(2) -0.0038(11) -0.0038(11) 0.0002(18)

loop_
_atom_type_symbol
_atom_type_description
_atom_type_scat_dispersion_real
_atom_type_scat_dispersion_imag
_atom_type_scat_source
C C 0.0033 0.0016 'International Tables Vol C Tables 4.2.6.8 and 6.1.1.4'
H H 0.0000 0.0000 'International Tables Vol C Tables 4.2.6.8 and 6.1.1.4'
N N 0.0061 0.0033 'International Tables Vol C Tables 4.2.6.8 and 6.1.1.4'
O O 0.0106 0.0060 'International Tables Vol C Tables 4.2.6.8 and 6.1.1.4'
Zn Zn 0.2839 1.4301 'International Tables Vol C Tables 4.2.6.8 and 6.1.1.4'

loop_
_geom_angle_atom_site_label_1
_geom_angle_atom_site_label_2
_geom_angle_atom_site_label_3
_geom_angle
_geom_angle_site_symmetry_1
_geom_angle_site_symmetry_3
N1 Zn1 N1 88.83(3) 3 2
N1 Zn1 N1 163.59(18) 3 4
N1 Zn1 N1 88.83(3) 2 4
N1 Zn1 N1 88.83(3) 3 .
N1 Zn1 N1 163.58(18) 2 .
N1 Zn1 N1 88.83(3) 4 .
N1 Zn1 N2 98.21(9) 3 .
N1 Zn1 N2 98.21(9) 2 .
N1 Zn1 N2 98.21(9) 4 .
N1 Zn1 N2 98.21(9) . .
O1 Zn2 O1 88.42(3) 2_665 4_565
O1 Zn2 O1 88.42(3) 2_665 3_655
O1 Zn2 O1 160.88(19) 4_565 3_655
O1 Zn2 O1 160.89(19) 2_665 .
O1 Zn2 O1 88.42(3) 4_565 .
O1 Zn2 O1 88.42(3) 3_655 .
O1 Zn2 N5 99.56(9) 2_665 25
O1 Zn2 N5 99.56(9) 4_565 25
O1 Zn2 N5 99.56(9) 3_655 25
O1 Zn2 N5 99.55(9) . 25
O1 Zn2 Zn3 80.44(9) 2_665 .
O1 Zn2 Zn3 80.44(9) 4_565 .
O1 Zn2 Zn3 80.44(9) 3_655 .
O1 Zn2 Zn3 80.45(9) . .
N5 Zn2 Zn3 180.0 25 .
O2 Zn3 O2 159.14(19) . 2_665
O2 Zn3 O2 88.12(3) . 4_565
O2 Zn3 O2 88.12(3) 2_665 4_565
O2 Zn3 O2 88.12(3) . 3_655
O2 Zn3 O2 88.12(3) 2_665 3_655
O2 Zn3 O2 159.14(19) 4_565 3_655
O2 Zn3 N6 100.43(10) . .
O2 Zn3 N6 100.43(10) 2_665 .
O2 Zn3 N6 100.43(10) 4_565 .
O2 Zn3 N6 100.43(10) 3_655 .
O2 Zn3 Zn2 79.57(10) . .
O2 Zn3 Zn2 79.57(10) 2_665 .
O2 Zn3 Zn2 79.57(10) 4_565 .
O2 Zn3 Zn2 79.57(10) 3_655 .
N6 Zn3 Zn2 180.0 . .
C10 O1 Zn2 125.5(3) . .
C10 O2 Zn3 127.5(3) . .
C1 N1 C1 105.0(3) . 22
C1 N1 Zn1 127.08(16) . .
C1 N1 Zn1 127.08(16) 22 .
N1 C1 C2 109.9(3) . .
N1 C1 C3 124.3(3) . .
C2 C1 C3 125.7(3) . .
C2 C2 C1 107.52(18) 22 .
C2 C2 H2 126.2 22 .
C1 C2 H2 126.2 . .
C1 C3 C1 126.4(4) . 24
C1 C3 C4 116.82(18) . .
C1 C3 C4 116.82(18) 24 .
C5 C4 C9 119.1(5) . .
C5 C4 C3 121.2(4) . .
C9 C4 C3 119.8(4) . .
C4 C5 C6 120.3(5) . .
C4 C5 H5 119.8 . .
C6 C5 H5 119.8 . .
C7 C6 C5 119.5(5) . .
C7 C6 H6 120.2 . .
C5 C6 H6 120.2 . .
C6 C7 C8 119.9(5) . .
C6 C7 C10 119.3(4) . .
C8 C7 C10 120.9(4) . .
C9 C8 C7 122.3(5) . .
C9 C8 H8 118.9 . .
C7 C8 H8 118.9 . .
C8 C9 C4 118.9(5) . .
C8 C9 H9 120.5 . .
C4 C9 H9 120.5 . .
O2 C10 O1 127.0(4) . .
O2 C10 C7 117.3(4) . .
O1 C10 C7 115.7(4) . .
C11 N2 C11 118.2(10) 22 21
C11 N2 C11 118.2(10) 4 3
C11 N2 C11 118.2(10) . 2
C11 N2 C11 118.2(10) 24 23
C11 N2 Zn1 120.9(5) 4 .
C11 N2 Zn1 120.9(5) 22 .
C11 N2 Zn1 120.9(5) 24 .
C11 N2 Zn1 120.9(5) . .
C11 N2 Zn1 120.9(5) 21 .
C11 N2 Zn1 120.9(5) 3 .
C11 N2 Zn1 120.9(5) 2 .
C11 N2 Zn1 120.9(5) 23 .
N2 C11 C12 122.1(9) . .
N2 C11 H11 118.9 . .
C12 C11 H11 118.9 . .
C11 C12 C13 121.3(9) . .
C11 C12 H12 119.3 . .
C13 C12 H12 119.3 . .
C12 C13 C14 122.7(5) . .
N3 C14 N3 111.9(12) 21 4
N3 C14 N3 111.9(12) 24 .
N3 C14 N3 111.9(12) 22 3
N3 C14 N3 111.9(12) 2 23
N3 C14 C13 116.7(3) 24 .
N3 C14 C13 116.7(3) 21 .
N3 C14 C13 116.7(3) 2 .
N3 C14 C13 116.7(3) 22 .
N3 C14 C13 116.7(3) 4 .
N3 C14 C13 116.7(3) . .
N3 C14 C13 116.7(3) 3 .
N3 C14 C13 116.7(3) 23 .
N4 N3 C14 115.8(6) . .
C15 N4 N3 117.0(6) . .
N4 C15 N4 116.2(11) 24 3
N4 C15 N4 116.2(11) 2 22
N4 C15 N4 116.2(11) 23 4
N4 C15 N4 116.2(11) 21 .
N4 C15 C16 116.7(4) 21 .
N4 C15 C16 116.7(4) 2 .
N4 C15 C16 116.7(4) 24 .
N4 C15 C16 116.7(4) 3 .
N4 C15 C16 116.7(4) 23 .
N4 C15 C16 116.7(4) 22 .
N4 C15 C16 116.7(4) 4 .
N4 C15 C16 116.7(4) . .
C17 C16 C17 117.0(15) 4 3
C17 C16 C17 117.0(15) 23 24
C17 C16 C17 117.0(15) 22 21
C17 C16 C17 117.0(15) . 2
C17 C16 C15 121.5(8) 4 .
C17 C16 C15 121.5(8) 22 .
C17 C16 C15 121.5(8) . .
C17 C16 C15 121.5(8) 3 .
C17 C16 C15 121.5(8) 23 .
C17 C16 C15 121.5(8) 24 .
C17 C16 C15 121.5(8) 21 .
C17 C16 C15 121.5(8) 2 .
C16 C17 C18 120.8(15) . .
C16 C17 H17 119.6 . .
C18 C17 H17 119.6 . .
N5 C18 C17 121.1(15) . .
N5 C18 H18 119.5 . .
C17 C18 H18 119.5 . .
C18 N5 C18 118.2(16) 24 23
C18 N5 C18 118.2(16) 3 4
C18 N5 C18 118.2(16) 21 22
C18 N5 C18 118.2(16) 2 .
C18 N5 Zn2 120.9(8) 21 25
C18 N5 Zn2 120.9(8) 2 25
C18 N5 Zn2 120.9(8) 24 25
C18 N5 Zn2 120.9(8) 3 25
C18 N5 Zn2 120.9(8) 23 25
C18 N5 Zn2 120.9(8) 4 25
C18 N5 Zn2 120.9(8) 22 25
C18 N5 Zn2 120.9(8) . 25
C19 N6 C19 115(2) 22_655 21_565
C19 N6 C19 115(2) 4_565 3_655
C19 N6 C19 115(2) 23_665 24
C19 N6 C19 115(2) . 2_665
C19 N6 Zn3 122.7(10) 4_565 .
C19 N6 Zn3 122.7(10) 22_655 .
C19 N6 Zn3 122.7(10) . .
C19 N6 Zn3 122.7(10) 21_565 .
C19 N6 Zn3 122.7(10) 3_655 .
C19 N6 Zn3 122.7(10) 23_665 .
C19 N6 Zn3 122.7(10) 24 .
C19 N6 Zn3 122.7(10) 2_665 .
N6 C19 C20 125(2) . .
N6 C19 H19 117.4 . .
C20 C19 H19 117.4 . .
C21 C20 C19 118.0(18) . .
C21 C20 H20 121.0 . .
C19 C20 H20 121.0 . .
C20 C21 C20 119.1(18) 3_655 4_565
C20 C21 C20 119.1(18) 22_655 21_565
C20 C21 C20 119.1(18) . 2_665
C20 C21 C20 119.1(18) 23_665 24
C20 C21 C22 120.5(9) 3_655 .
C20 C21 C22 120.5(9) 23_665 .
C20 C21 C22 120.5(9) 4_565 .
C20 C21 C22 120.5(9) 22_655 .
C20 C21 C22 120.5(9) . .
C20 C21 C22 120.5(9) 21_565 .
C20 C21 C22 120.5(9) 2_665 .
C20 C21 C22 120.5(9) 24 .
N7 C22 N7 112.3(16) 22_655 3_655
N7 C22 N7 112.3(16) . 24
N7 C22 N7 112.3(16) 4_565 21_565
N7 C22 N7 112.3(16) 23_665 2_665
N7 C22 C21 117.1(3) 4_565 .
N7 C22 C21 117.1(3) 22_655 .
N7 C22 C21 117.1(3) . .
N7 C22 C21 117.1(3) 3_655 .
N7 C22 C21 117.1(3) 23_665 .
N7 C22 C21 117.1(3) 24 .
N7 C22 C21 117.1(3) 21_565 .
N7 C22 C21 117.1(3) 2_665 .
C22 N7 N7 117.1(3) . 18

loop_
_geom_bond_atom_site_label_1
_geom_bond_atom_site_label_2
_geom_bond_distance
_geom_bond_site_symmetry_2
Zn1 N1 2.053(3) 3
Zn1 N1 2.053(3) 2
Zn1 N1 2.053(3) 4
Zn1 N1 2.053(3) .
Zn1 N2 2.240(8) .
Zn2 O1 2.049(3) 2_665
Zn2 O1 2.049(3) 4_565
Zn2 O1 2.049(3) 3_655
Zn2 O1 2.049(3) .
Zn2 N5 2.113(8) 25
Zn2 Zn3 2.9510(13) .
Zn3 O2 2.044(3) .
Zn3 O2 2.044(3) 2_665
Zn3 O2 2.044(3) 4_565
Zn3 O2 2.044(3) 3_655
Zn3 N6 2.049(9) .
O1 C10 1.265(5) .
O2 C10 1.239(5) .
N1 C1 1.381(3) .
N1 C1 1.381(3) 22
C1 C2 1.401(4) .
C1 C3 1.408(3) .
C2 C2 1.348(6) 22
C2 H2 0.9300 .
C3 C1 1.408(3) 24
C3 C4 1.501(5) .
C4 C5 1.360(6) .
C4 C9 1.404(6) .
C5 C6 1.436(7) .
C5 H5 0.9300 .
C6 C7 1.333(6) .
C6 H6 0.9300 .
C7 C8 1.374(6) .
C7 C10 1.499(6) .
C8 C9 1.366(6) .
C8 H8 0.9300 .
C9 H9 0.9300 .
N2 C11 1.330(7) 4
N2 C11 1.330(7) 22
N2 C11 1.330(7) 24
N2 C11 1.330(7) .
N2 C11 1.330(7) 21
N2 C11 1.330(7) 3
N2 C11 1.330(7) 2
N2 C11 1.330(7) 23
C11 C12 1.391(7) .
C11 H11 0.9300 .
C12 C13 1.396(7) .
C12 H12 0.9300 .
C13 C14 1.480(7) .
C14 N3 1.341(7) 24
C14 N3 1.341(7) 21
C14 N3 1.341(7) 2
C14 N3 1.341(7) 22
C14 N3 1.341(7) 4
C14 N3 1.341(7) .
C14 N3 1.341(7) 3
C14 N3 1.341(7) 23
N3 N4 1.339(7) .
N4 C15 1.327(7) .
C15 N4 1.326(7) 21
C15 N4 1.326(7) 2
C15 N4 1.326(7) 24
C15 N4 1.327(7) 3
C15 N4 1.327(7) 23
C15 N4 1.327(7) 22
C15 N4 1.327(7) 4
C15 C16 1.480(7) .
C16 C17 1.371(7) 4
C16 C17 1.371(7) 22
C16 C17 1.371(7) .
C16 C17 1.371(7) 3
C16 C17 1.371(7) 23
C16 C17 1.371(7) 24
C16 C17 1.371(7) 21
C16 C17 1.371(7) 2
C17 C18 1.397(7) .
C17 H17 0.9300 .
C18 N5 1.349(7) .
C18 H18 0.9300 .
N5 C18 1.349(7) 21
N5 C18 1.349(7) 2
N5 C18 1.349(7) 24
N5 C18 1.349(7) 3
N5 C18 1.349(7) 23
N5 C18 1.349(7) 4
N5 C18 1.349(7) 22
N5 Zn2 2.113(8) 25
N6 C19 1.348(7) 4_565
N6 C19 1.348(7) 22_655
N6 C19 1.348(7) .
N6 C19 1.348(7) 21_565
N6 C19 1.348(7) 3_655
N6 C19 1.348(7) 23_665
N6 C19 1.349(7) 24
N6 C19 1.349(7) 2_665
C19 C20 1.394(5) .
C19 H19 0.9300 .
C20 C21 1.385(5) .
C20 H20 0.9300 .
C21 C20 1.385(5) 3_655
C21 C20 1.385(5) 23_665
C21 C20 1.385(5) 4_565
C21 C20 1.385(5) 22_655
C21 C20 1.385(5) 21_565
C21 C20 1.385(5) 2_665
C21 C20 1.385(5) 24
C21 C22 1.490(7) .
C22 N7 1.336(7) 4_565
C22 N7 1.336(7) 22_655
C22 N7 1.336(7) .
C22 N7 1.336(7) 3_655
C22 N7 1.336(7) 23_665
C22 N7 1.337(7) 24
C22 N7 1.337(7) 21_565
C22 N7 1.337(7) 2_665
N7 N7 1.339(8) 18

loop_
_platon_squeeze_void_nr
_platon_squeeze_void_average_x
_platon_squeeze_void_average_y
_platon_squeeze_void_average_z
_platon_squeeze_void_volume
_platon_squeeze_void_count_electrons
_platon_squeeze_void_content
1 -0.062 -0.016 -0.002 14901 5282 ' '
